data_7041846
loop_
_publ_author_name
'Majumdar, Moumita'
'Saha, Sayantani'
'Dutta, Indranil'
'Sinha, Arup'
'Bera, Jitendra K.'

_publ_section_title
;
 Inter-ligand electronic coupling mediated through a dimetal bridge:
 dependence on metal ions and ancillary ligands.
;
_journal_issue 17
_journal_name_full 'Dalton transactions (Cambridge, England : 2003)'
_journal_page_first 5660
_journal_page_last 5669
_journal_paper_doi 10.1039/c6dt04679g
_journal_volume 46
_journal_year 2017
_chemical_formula_moiety 'C11 H7 Cl Cu N3 O4 S'
_chemical_formula_sum 'C11 H7 Cl Cu N3 O4 S'
_chemical_formula_weight 376.25
_chemical_name_systematic Compound6A
_chemical_properties_physical ', Air-sensitive,Moisture-sensitive,Hygroscopic'
_space_group_crystal_system monoclinic
_space_group_IT_number 14
_space_group_name_Hall '-P 2yn'
_space_group_name_H-M_alt 'P 1 21/n 1'
_symmetry_space_group_name_Hall '-P 2yn'
_symmetry_space_group_name_H-M 'P 1 21/n 1'
_atom_sites_solution_hydrogens geom
_audit_creation_method SHELXL-2014/7
_audit_update_record
;
2016-11-23 deposited with the CCDC.
2017-01-26 downloaded from the CCDC.
;
_cell_angle_alpha 90
_cell_angle_beta 101.378(2)
_cell_angle_gamma 90
_cell_formula_units_Z 4
_cell_length_a 7.0405(10)
_cell_length_b 13.4755(18)
_cell_length_c 13.4023(18)
_cell_measurement_reflns_used 2253
_cell_measurement_temperature 100(2)
_cell_measurement_theta_max 28.18
_cell_measurement_theta_min 3.03
_cell_volume 1246.5(3)
_computing_cell_refinement 'Bruker SAINT'
_computing_data_collection 'Bruker APEX2'
_computing_data_reduction 'Bruker SAINT'
_computing_molecular_graphics Diamond
_computing_publication_material ciftab
_computing_structure_refinement 'SHELXL-2014/7 (Sheldrick, 2014)'
_diffrn_ambient_temperature 100(2)
_diffrn_measured_fraction_theta_full 0.996
_diffrn_measured_fraction_theta_max 0.964
_diffrn_measurement_device_type 'Bruker SMART APEX'
_diffrn_measurement_method 'omega scans'
_diffrn_radiation_type MoK\a
_diffrn_radiation_wavelength 0.71073
_diffrn_reflns_av_R_equivalents 0.0694
_diffrn_reflns_av_unetI/netI 0.0716
_diffrn_reflns_Laue_measured_fraction_full 0.996
_diffrn_reflns_Laue_measured_fraction_max 0.964
_diffrn_reflns_limit_h_max 9
_diffrn_reflns_limit_h_min -9
_diffrn_reflns_limit_k_max 18
_diffrn_reflns_limit_k_min -8
_diffrn_reflns_limit_l_max 17
_diffrn_reflns_limit_l_min -16
_diffrn_reflns_number 7938
_diffrn_reflns_point_group_measured_fraction_full 0.996
_diffrn_reflns_point_group_measured_fraction_max 0.964
_diffrn_reflns_theta_full 25.242
_diffrn_reflns_theta_max 28.569
_diffrn_reflns_theta_min 2.165
_exptl_absorpt_coefficient_mu 2.153
_exptl_absorpt_correction_T_max 0.5740
_exptl_absorpt_correction_T_min 0.5281
_exptl_absorpt_correction_type empirical
_exptl_absorpt_process_details SADABS
_exptl_crystal_colour red
_exptl_crystal_density_diffrn 2.005
_exptl_crystal_description block
_exptl_crystal_F_000 752
_exptl_crystal_recrystallization_method 'Slow diffusion'
_exptl_crystal_size_max 0.340
_exptl_crystal_size_mid 0.330
_exptl_crystal_size_min 0.290
_refine_diff_density_max 0.931
_refine_diff_density_min -0.928
_refine_diff_density_rms 0.172
_refine_ls_extinction_method none
_refine_ls_goodness_of_fit_ref 1.065
_refine_ls_hydrogen_treatment constr
_refine_ls_matrix_type full
_refine_ls_number_parameters 190
_refine_ls_number_reflns 3078
_refine_ls_number_restraints 0
_refine_ls_restrained_S_all 1.065
_refine_ls_R_factor_all 0.0733
_refine_ls_R_factor_gt 0.0456
_refine_ls_shift/su_max 0.001
_refine_ls_shift/su_mean 0.000
_refine_ls_structure_factor_coef Fsqd
_refine_ls_weighting_details 'w=1/[\s^2^(Fo^2^)+(0.0609P)^2^+1.5978P] where P=(Fo^2^+2Fc^2^)/3'
_refine_ls_weighting_scheme calc
_refine_ls_wR_factor_gt 0.1129
_refine_ls_wR_factor_ref 0.1337
_reflns_Friedel_coverage 0.000
_reflns_number_gt 2272
_reflns_number_total 3078
_reflns_threshold_expression 'I > 2\s(I)'
_cod_data_source_file c6dt04679g2.cif
_cod_data_source_block Compound6A
_cod_depositor_comments 'Adding full bibliography for 7041845--7041850.cif.'
_cod_database_code 7041846
_shelx_shelxl_version_number 2014/7
_shelx_space_group_comment
;
The symmetry employed for this shelxl refinement is uniquely defined
by the following loop, which should always be used as a source of
symmetry information in preference to the above space-group names.
They are only intended as comments.
;
_shelx_estimated_absorpt_t_min 0.528
_shelx_estimated_absorpt_t_max 0.574

loop_
_space_group_symop_operation_xyz
'x, y, z'
'-x+1/2, y+1/2, -z+1/2'
'-x, -y, -z'
'x-1/2, -y-1/2, z-1/2'

loop_
_atom_site_label
_atom_site_type_symbol
_atom_site_fract_x
_atom_site_fract_y
_atom_site_fract_z
_atom_site_U_iso_or_equiv
_atom_site_adp_type
_atom_site_occupancy
_atom_site_site_symmetry_order
_atom_site_calc_flag
_atom_site_refinement_flags_posn
_atom_site_refinement_flags_adp
Cu1 Cu 0.90333(6) 0.44905(3) 0.55815(3) 0.01987(16) Uani 1 1 d . .
Cl1 Cl 1.22739(12) 0.45476(6) 0.78860(7) 0.0191(2) Uani 1 1 d . .
O3 O 1.1512(4) 0.4679(2) 0.8799(2) 0.0281(6) Uani 1 1 d . .
O4 O 1.4249(4) 0.4890(2) 0.8056(2) 0.0242(6) Uani 1 1 d . .
C8 C 0.9784(5) 0.2435(3) 0.5377(3) 0.0179(7) Uani 1 1 d . .
O2 O 1.2183(4) 0.3514(2) 0.7598(2) 0.0246(6) Uani 1 1 d . .
O1 O 1.1131(4) 0.5129(2) 0.7070(2) 0.0315(7) Uani 1 1 d . .
N3 N 0.7582(4) 0.3263(2) 0.6288(2) 0.0208(7) Uani 1 1 d . .
C1 C 1.4020(5) 0.4346(3) 0.3957(3) 0.0212(8) Uani 1 1 d . .
H1 H 1.4436 0.4986 0.3793 0.025 Uiso 1 1 calc R U
N1 N 1.2478(4) 0.4298(2) 0.4394(2) 0.0190(6) Uani 1 1 d . .
C11 C 0.6103(5) 0.3072(3) 0.6800(3) 0.0216(8) Uani 1 1 d . .
H11 H 0.5473 0.3582 0.7100 0.026 Uiso 1 1 calc R U
C9 C 0.8204(5) 0.2438(3) 0.5951(3) 0.0181(7) Uani 1 1 d . .
N2 N 1.0363(4) 0.3330(2) 0.5124(2) 0.0167(6) Uani 1 1 d . .
S1 S 0.70330(13) 0.13825(7) 0.62296(7) 0.0213(2) Uani 1 1 d . .
C7 C 1.0637(5) 0.1538(3) 0.5135(3) 0.0206(7) Uani 1 1 d . .
H7 H 1.0142 0.0917 0.5304 0.025 Uiso 1 1 calc R U
C5 C 1.1896(5) 0.3369(3) 0.4640(3) 0.0173(7) Uani 1 1 d . .
C10 C 0.5611(5) 0.2093(3) 0.6842(3) 0.0218(8) Uani 1 1 d . .
H10 H 0.4623 0.1844 0.7165 0.026 Uiso 1 1 calc R U
C4 C 1.2864(5) 0.2498(3) 0.4415(3) 0.0205(7) Uani 1 1 d . .
C6 C 1.2164(5) 0.1574(3) 0.4662(3) 0.0213(8) Uani 1 1 d . .
H6 H 1.2756 0.0978 0.4497 0.026 Uiso 1 1 calc R U
C3 C 1.4472(5) 0.2598(3) 0.3936(3) 0.0190(7) Uani 1 1 d . .
H3 H 1.5127 0.2025 0.3766 0.023 Uiso 1 1 calc R U
C2 C 1.5083(5) 0.3525(3) 0.3717(3) 0.0208(8) Uani 1 1 d . .
H2 H 1.6184 0.3610 0.3414 0.025 Uiso 1 1 calc R U

loop_
_atom_site_aniso_label
_atom_site_aniso_U_11
_atom_site_aniso_U_22
_atom_site_aniso_U_33
_atom_site_aniso_U_23
_atom_site_aniso_U_13
_atom_site_aniso_U_12
Cu1 0.0233(2) 0.0123(3) 0.0259(3) -0.00008(18) 0.00960(19) 0.00181(17)
Cl1 0.0205(4) 0.0153(4) 0.0228(4) -0.0014(3) 0.0072(3) -0.0013(3)
O3 0.0368(15) 0.0226(15) 0.0301(15) -0.0065(12) 0.0191(12) -0.0064(12)
O4 0.0212(12) 0.0205(14) 0.0324(15) -0.0028(12) 0.0089(11) -0.0026(11)
C8 0.0208(16) 0.0163(18) 0.0160(16) 0.0002(14) 0.0023(13) 0.0013(14)
O2 0.0268(13) 0.0151(14) 0.0339(15) -0.0045(12) 0.0109(11) -0.0023(11)
O1 0.0315(15) 0.0244(15) 0.0340(16) -0.0007(13) -0.0047(12) 0.0023(13)
N3 0.0204(14) 0.0166(16) 0.0262(16) -0.0001(13) 0.0063(13) 0.0006(12)
C1 0.0242(17) 0.0190(19) 0.0209(18) 0.0019(15) 0.0057(14) -0.0016(15)
N1 0.0229(14) 0.0133(15) 0.0211(15) -0.0002(12) 0.0049(12) 0.0011(12)
C11 0.0229(17) 0.0195(19) 0.0249(19) -0.0001(15) 0.0109(15) 0.0000(15)
C9 0.0204(16) 0.0153(18) 0.0180(16) 0.0008(14) 0.0027(14) -0.0017(14)
N2 0.0179(13) 0.0128(15) 0.0195(14) 0.0019(12) 0.0042(11) 0.0006(12)
S1 0.0230(4) 0.0151(4) 0.0270(5) 0.0015(4) 0.0082(4) -0.0014(3)
C7 0.0247(17) 0.0117(17) 0.0244(18) 0.0007(15) 0.0026(15) 0.0003(14)
C5 0.0202(16) 0.0137(17) 0.0186(16) -0.0007(14) 0.0054(13) -0.0024(14)
C10 0.0246(18) 0.020(2) 0.0227(18) 0.0002(15) 0.0080(15) 0.0013(15)
C4 0.0222(16) 0.0187(19) 0.0202(17) -0.0016(15) 0.0034(14) 0.0045(15)
C6 0.0294(18) 0.0128(17) 0.0217(18) -0.0015(15) 0.0050(15) 0.0012(15)
C3 0.0206(16) 0.0159(18) 0.0203(17) -0.0021(14) 0.0035(14) 0.0037(14)
C2 0.0199(16) 0.023(2) 0.0199(17) 0.0025(15) 0.0044(14) 0.0052(15)

loop_
_atom_type_symbol
_atom_type_description
_atom_type_scat_dispersion_real
_atom_type_scat_dispersion_imag
_atom_type_scat_source
C C 0.0033 0.0016 'International Tables Vol C Tables 4.2.6.8 and 6.1.1.4'
N N 0.0061 0.0033 'International Tables Vol C Tables 4.2.6.8 and 6.1.1.4'
O O 0.0106 0.0060 'International Tables Vol C Tables 4.2.6.8 and 6.1.1.4'
S S 0.1246 0.1234 'International Tables Vol C Tables 4.2.6.8 and 6.1.1.4'
Cl Cl 0.1484 0.1585 'International Tables Vol C Tables 4.2.6.8 and 6.1.1.4'
Cu Cu 0.3201 1.2651 'International Tables Vol C Tables 4.2.6.8 and 6.1.1.4'
H H 0.0000 0.0000 'International Tables Vol C Tables 4.2.6.8 and 6.1.1.4'

loop_
_geom_angle_atom_site_label_1
_geom_angle_atom_site_label_2
_geom_angle_atom_site_label_3
_geom_angle
_geom_angle_site_symmetry_1
_geom_angle_site_symmetry_3
N1 Cu1 N2 163.26(12) 3_766 .
N1 Cu1 N3 108.28(12) 3_766 .
N2 Cu1 N3 80.27(12) . .
N1 Cu1 O1 86.24(12) 3_766 .
N2 Cu1 O1 106.86(11) . .
N3 Cu1 O1 99.82(11) . .
N1 Cu1 Cu1 85.48(9) 3_766 3_766
N2 Cu1 Cu1 84.16(9) . 3_766
N3 Cu1 Cu1 163.46(9) . 3_766
O1 Cu1 Cu1 89.98(8) . 3_766
O4 Cl1 O3 109.62(17) . .
O4 Cl1 O2 110.00(16) . .
O3 Cl1 O2 109.98(17) . .
O4 Cl1 O1 108.69(17) . .
O3 Cl1 O1 109.25(18) . .
O2 Cl1 O1 109.28(17) . .
N2 C8 C7 123.2(3) . .
N2 C8 C9 115.4(3) . .
C7 C8 C9 121.3(3) . .
Cl1 O1 Cu1 126.30(18) . .
C9 N3 C11 110.5(3) . .
C9 N3 Cu1 105.6(2) . .
C11 N3 Cu1 142.8(3) . .
N1 C1 C2 125.3(4) . .
C1 N1 C5 117.1(3) . .
C1 N1 Cu1 117.4(3) . 3_766
C5 N1 Cu1 124.5(2) . 3_766
C10 C11 N3 115.0(3) . .
N3 C9 C8 121.4(3) . .
N3 C9 S1 114.8(3) . .
C8 C9 S1 123.7(3) . .
C8 N2 C5 117.7(3) . .
C8 N2 Cu1 116.6(2) . .
C5 N2 Cu1 125.6(2) . .
C10 S1 C9 89.57(18) . .
C6 C7 C8 119.2(3) . .
N2 C5 N1 116.7(3) . .
N2 C5 C4 121.7(3) . .
N1 C5 C4 121.5(3) . .
C11 C10 S1 110.1(3) . .
C6 C4 C3 122.7(3) . .
C6 C4 C5 118.6(3) . .
C3 C4 C5 118.6(3) . .
C7 C6 C4 119.4(3) . .
C2 C3 C4 119.8(3) . .
C3 C2 C1 117.7(3) . .

loop_
_geom_bond_atom_site_label_1
_geom_bond_atom_site_label_2
_geom_bond_distance
_geom_bond_site_symmetry_2
Cu1 N1 1.953(3) 3_766
Cu1 N2 1.981(3) .
Cu1 N3 2.249(3) .
Cu1 O1 2.395(3) .
Cu1 Cu1 2.6468(9) 3_766
Cl1 O4 1.440(3) .
Cl1 O3 1.440(3) .
Cl1 O2 1.443(3) .
Cl1 O1 1.453(3) .
C8 N2 1.337(5) .
C8 C7 1.416(5) .
C8 C9 1.472(5) .
N3 C9 1.307(5) .
N3 C11 1.379(4) .
C1 N1 1.334(5) .
C1 C2 1.407(5) .
N1 C5 1.377(5) .
N1 Cu1 1.953(3) 3_766
C11 C10 1.368(5) .
C9 S1 1.722(4) .
N2 C5 1.366(4) .
S1 C10 1.707(4) .
C7 C6 1.353(5) .
C5 C4 1.419(5) .
C4 C6 1.403(5) .
C4 C3 1.414(5) .
C3 C2 1.372(5) .
